data_1513299
loop_
_publ_author_name
'Golisz, Suzanne R.'
'Bercaw, John E.'

_publ_section_title
;
 Synthesis of Early Transition Metal Bisphenolate Complexes and Their Use
 as Olefin Polymerization Catalysts
;
_journal_issue 22
_journal_name_full Macromolecules
_journal_page_first 8751
_journal_paper_doi 10.1021/ma901659q
_journal_volume 42
_journal_year 2009
_chemical_formula_moiety 'C42 H46 O2 Ti'
_chemical_formula_sum 'C42 H46 O2 Ti'
_chemical_formula_weight 630.69
_chemical_name_systematic
;

 ?

;
_space_group_IT_number 2
_symmetry_cell_setting triclinic
_symmetry_space_group_name_Hall '-P 1'
_symmetry_space_group_name_H-M 'P -1'
_atom_sites_solution_hydrogens geom
_atom_sites_solution_primary direct
_atom_sites_solution_secondary difmap
_audit_creation_method SHELXL-97
_cell_angle_alpha 100.565(3)
_cell_angle_beta 100.814(3)
_cell_angle_gamma 102.041(3)
_cell_formula_units_Z 2
_cell_length_a 11.8111(6)
_cell_length_b 12.4730(7)
_cell_length_c 13.6594(7)
_cell_measurement_reflns_used 9881
_cell_measurement_temperature 100(2)
_cell_measurement_theta_max 37.25
_cell_measurement_theta_min 2.65
_cell_volume 1880.52(18)
_computing_cell_refinement 'Bruker SAINT-Plus v7.34A'
_computing_data_collection 'Bruker APEX2 v2.1-0'
_computing_data_reduction 'Bruker SAINT-Plus v7.34A'
_computing_molecular_graphics 'Bruker XP v5.1'
_computing_publication_material 'Bruker XCIF 2008'
_computing_structure_refinement 'SHELXL-97 (Sheldrick, 2008)'
_computing_structure_solution 'SHELXS-97 (Sheldrick, 2008)'
_diffrn_ambient_temperature 100(2)
_diffrn_measured_fraction_theta_full 0.927
_diffrn_measured_fraction_theta_max 0.927
_diffrn_measurement_device_type 'Bruker KAPPA APEX II'
_diffrn_measurement_method '\w scans; 13 settings'
_diffrn_radiation_monochromator graphite
_diffrn_radiation_source 'fine-focus sealed tube'
_diffrn_radiation_type MoK\a
_diffrn_radiation_wavelength 0.71073
_diffrn_reflns_av_R_equivalents 0.0447
_diffrn_reflns_av_sigmaI/netI 0.0497
_diffrn_reflns_limit_h_max 19
_diffrn_reflns_limit_h_min -12
_diffrn_reflns_limit_k_max 21
_diffrn_reflns_limit_k_min -21
_diffrn_reflns_limit_l_max 23
_diffrn_reflns_limit_l_min -23
_diffrn_reflns_number 62248
_diffrn_reflns_theta_full 37.31
_diffrn_reflns_theta_max 37.31
_diffrn_reflns_theta_min 1.81
_exptl_absorpt_coefficient_mu 0.259
_exptl_absorpt_correction_T_max 0.9696
_exptl_absorpt_correction_T_min 0.9102
_exptl_absorpt_correction_type none
_exptl_crystal_colour Red/orange
_exptl_crystal_density_diffrn 1.114
_exptl_crystal_density_meas 0
_exptl_crystal_density_method 'not measured'
_exptl_crystal_description Fragment
_exptl_crystal_F_000 672
_exptl_crystal_size_max 0.37
_exptl_crystal_size_mid 0.18
_exptl_crystal_size_min 0.12
_platon_squeeze_details
;
;
_refine_diff_density_max 1.370
_refine_diff_density_min -0.690
_refine_diff_density_rms 0.066
_refine_ls_extinction_method none
_refine_ls_goodness_of_fit_ref 2.283
_refine_ls_hydrogen_treatment Riding
_refine_ls_matrix_type 'Full matrix'
_refine_ls_number_parameters 414
_refine_ls_number_reflns 18133
_refine_ls_number_restraints 0
_refine_ls_restrained_S_all 2.283
_refine_ls_R_factor_all 0.0684
_refine_ls_R_factor_gt 0.0504
_refine_ls_shift/su_max 0.003
_refine_ls_shift/su_mean 0.000
_refine_ls_structure_factor_coef Fsqd
_refine_ls_weighting_details w=1/s^2^(Fo^2^)
_refine_ls_weighting_scheme sigma
_refine_ls_wR_factor_gt 0.0875
_refine_ls_wR_factor_ref 0.0883
_reflns_number_gt 13330
_reflns_number_total 18133
_reflns_threshold_expression >2sigma(I)
_cod_data_source_file ma901659qsup1.cif
_cod_data_source_block 4-TiBn2
_cod_depositor_comments
;
The following automatic conversions were performed:

'_symmetry_cell_setting' value 'Triclinic' changed to 'triclinic'
according to /home/saulius/struct/CIF-dictionaries/cif_core.dic
dictionary named 'cif_core.dic' version 2.4.2 from
2011-04-26.

'_refine_ls_weighting_scheme' value 'Sigma' changed to
'sigma' according to
/home/saulius/struct/CIF-dictionaries/cif_core.dic dictionary named
'cif_core.dic' version 2.4.2 from 2011-04-26.

Automatic conversion script
Id: cif_fix_values 1891 2012-01-12 08:04:46Z andrius 

The following automatic conversions were performed:

'_atom_sites_solution_primary' value 'Direct methods' was changed to
'direct'.

'_atom_sites_solution_secondary' value 'Difference Fourier map' was
changed to 'difmap'.

'_atom_sites_solution_hydrogens' value 'Geometric positions' was
changed to 'geom'.

Automatic conversion script
Id: cif_fix_values 6452 2018-10-05 10:23:21Z andrius 
;
_cod_original_cell_volume 1880.51(17)
_cod_original_sg_symbol_H-M P-1
_cod_database_code 1513299

loop_
_symmetry_equiv_pos_as_xyz
'x, y, z'
'-x, -y, -z'

loop_
_atom_site_label
_atom_site_type_symbol
_atom_site_fract_x
_atom_site_fract_y
_atom_site_fract_z
_atom_site_U_iso_or_equiv
_atom_site_adp_type
_atom_site_occupancy
_atom_site_symmetry_multiplicity
_atom_site_calc_flag
_atom_site_refinement_flags
Ti1 Ti 0.861558(17) 0.670252(16) 0.262877(14) 0.01559(4) Uani 1 1 d .
O1 O 0.78039(6) 0.54933(6) 0.29892(5) 0.01669(15) Uani 1 1 d .
O2 O 0.93673(6) 0.67475(6) 0.15963(5) 0.01718(15) Uani 1 1 d .
C1 C 0.75766(9) 0.44187(8) 0.31416(7) 0.0154(2) Uani 1 1 d .
C2 C 0.64194(9) 0.38551(9) 0.31685(7) 0.0162(2) Uani 1 1 d .
C3 C 0.62879(10) 0.27747(9) 0.33533(8) 0.0204(2) Uani 1 1 d .
H3 H 0.5516 0.2373 0.3367 0.025 Uiso 1 1 calc R
C4 C 0.72102(10) 0.22512(9) 0.35181(8) 0.0228(2) Uani 1 1 d .
C5 C 0.83361(10) 0.28433(9) 0.34967(8) 0.0215(2) Uani 1 1 d .
H5 H 0.8986 0.2508 0.3615 0.026 Uiso 1 1 calc R
C6 C 0.85345(9) 0.39173(9) 0.33055(7) 0.0164(2) Uani 1 1 d .
C7 C 0.97459(9) 0.45138(8) 0.32719(8) 0.0161(2) Uani 1 1 d .
C8 C 1.07394(10) 0.46477(9) 0.40542(8) 0.0200(2) Uani 1 1 d .
H8 H 1.0658 0.4334 0.4628 0.024 Uiso 1 1 calc R
C9 C 1.18518(10) 0.52399(10) 0.39992(8) 0.0215(2) Uani 1 1 d .
H9 H 1.2529 0.5327 0.4535 0.026 Uiso 1 1 calc R
C10 C 1.19807(9) 0.57057(9) 0.31664(8) 0.0190(2) Uani 1 1 d .
H10 H 1.2744 0.6117 0.3141 0.023 Uiso 1 1 calc R
C11 C 1.09982(9) 0.55749(8) 0.23664(7) 0.0163(2) Uani 1 1 d .
C12 C 1.10927(9) 0.60754(9) 0.14723(7) 0.0166(2) Uani 1 1 d .
C13 C 1.20451(10) 0.60190(9) 0.10081(8) 0.0197(2) Uani 1 1 d .
H13 H 1.2628 0.5658 0.1271 0.024 Uiso 1 1 calc R
C14 C 1.21525(10) 0.64789(9) 0.01752(8) 0.0224(2) Uani 1 1 d .
C15 C 1.12909(10) 0.70077(9) -0.01952(8) 0.0220(2) Uani 1 1 d .
H15 H 1.1365 0.7321 -0.0770 0.026 Uiso 1 1 calc R
C16 C 1.03240(10) 0.71012(9) 0.02344(8) 0.0185(2) Uani 1 1 d .
C17 C 1.02478(9) 0.66290(8) 0.10901(7) 0.0166(2) Uani 1 1 d .
C18 C 0.98988(9) 0.49586(8) 0.24256(7) 0.0159(2) Uani 1 1 d .
H18 H 0.9229 0.4836 0.1872 0.019 Uiso 1 1 calc R
C19 C 0.53614(9) 0.43940(9) 0.30330(8) 0.0175(2) Uani 1 1 d .
C20 C 0.56238(10) 0.54630(9) 0.38856(8) 0.0210(2) Uani 1 1 d .
H20A H 0.5744 0.5266 0.4553 0.032 Uiso 1 1 calc R
H20B H 0.4950 0.5809 0.3798 0.032 Uiso 1 1 calc R
H20C H 0.6345 0.5996 0.3850 0.032 Uiso 1 1 calc R
C21 C 0.42077(10) 0.36021(9) 0.31010(9) 0.0241(2) Uani 1 1 d .
H21A H 0.4318 0.3414 0.3772 0.036 Uiso 1 1 calc R
H21B H 0.4012 0.2911 0.2561 0.036 Uiso 1 1 calc R
H21C H 0.3557 0.3977 0.3013 0.036 Uiso 1 1 calc R
C22 C 0.51185(10) 0.46797(10) 0.19745(8) 0.0224(2) Uani 1 1 d .
H22A H 0.4438 0.5018 0.1902 0.034 Uiso 1 1 calc R
H22B H 0.4939 0.3989 0.1436 0.034 Uiso 1 1 calc R
H22C H 0.5823 0.5214 0.1912 0.034 Uiso 1 1 calc R
C23 C 0.70055(12) 0.10716(10) 0.37017(10) 0.0334(3) Uani 1 1 d .
H23A H 0.6164 0.0788 0.3693 0.050 Uiso 1 1 calc R
H23B H 0.7500 0.1089 0.4369 0.050 Uiso 1 1 calc R
H23C H 0.7220 0.0575 0.3161 0.050 Uiso 1 1 calc R
C24 C 1.31786(11) 0.63939(12) -0.03311(9) 0.0328(3) Uani 1 1 d .
H24A H 1.3807 0.7097 -0.0076 0.049 Uiso 1 1 calc R
H24B H 1.2896 0.6265 -0.1075 0.049 Uiso 1 1 calc R
H24C H 1.3496 0.5765 -0.0169 0.049 Uiso 1 1 calc R
C25 C 0.94200(11) 0.77278(9) -0.01812(8) 0.0217(2) Uani 1 1 d .
C26 C 0.95324(11) 0.88013(9) 0.06297(8) 0.0249(2) Uani 1 1 d .
H26A H 0.8954 0.9204 0.0371 0.037 Uiso 1 1 calc R
H26B H 1.0340 0.9288 0.0776 0.037 Uiso 1 1 calc R
H26C H 0.9375 0.8596 0.1259 0.037 Uiso 1 1 calc R
C27 C 0.81486(10) 0.69679(10) -0.04749(9) 0.0280(3) Uani 1 1 d .
H27A H 0.7972 0.6680 0.0115 0.042 Uiso 1 1 calc R
H27B H 0.8079 0.6335 -0.1045 0.042 Uiso 1 1 calc R
H27C H 0.7582 0.7404 -0.0683 0.042 Uiso 1 1 calc R
C28 C 0.96543(12) 0.80877(10) -0.11616(9) 0.0326(3) Uani 1 1 d .
H28A H 0.9582 0.7417 -0.1695 0.049 Uiso 1 1 calc R
H28B H 1.0459 0.8580 -0.1012 0.049 Uiso 1 1 calc R
H28C H 0.9071 0.8494 -0.1400 0.049 Uiso 1 1 calc R
C29 C 0.98821(10) 0.77191(9) 0.39378(8) 0.0205(2) Uani 1 1 d .
H29A H 0.9474 0.7952 0.4481 0.025 Uiso 1 1 calc R
H29B H 1.0433 0.7282 0.4199 0.025 Uiso 1 1 calc R
C30 C 1.05716(10) 0.87392(9) 0.36909(8) 0.0196(2) Uani 1 1 d .
C31 C 1.16052(10) 0.87263(9) 0.33403(8) 0.0231(2) Uani 1 1 d .
H31 H 1.1891 0.8065 0.3289 0.028 Uiso 1 1 calc R
C32 C 1.22259(10) 0.96478(10) 0.30653(9) 0.0269(3) Uani 1 1 d .
H32 H 1.2924 0.9611 0.2825 0.032 Uiso 1 1 calc R
C33 C 1.18348(11) 1.06189(10) 0.31386(9) 0.0279(3) Uani 1 1 d .
H33 H 1.2262 1.1255 0.2953 0.033 Uiso 1 1 calc R
C34 C 1.08092(11) 1.06577(10) 0.34862(9) 0.0274(3) Uani 1 1 d .
H34 H 1.0533 1.1324 0.3536 0.033 Uiso 1 1 calc R
C35 C 1.01858(11) 0.97391(9) 0.37609(8) 0.0240(2) Uani 1 1 d .
H35 H 0.9488 0.9782 0.4000 0.029 Uiso 1 1 calc R
C36 C 0.74851(10) 0.77556(9) 0.23394(8) 0.0214(2) Uani 1 1 d .
H36A H 0.8014 0.8508 0.2408 0.026 Uiso 1 1 calc R
H36B H 0.7073 0.7483 0.1606 0.026 Uiso 1 1 calc R
C37 C 0.65477(10) 0.79575(9) 0.28934(8) 0.0216(2) Uani 1 1 d .
C38 C 0.53662(10) 0.77591(10) 0.23601(9) 0.0256(3) Uani 1 1 d .
H38 H 0.5162 0.7476 0.1638 0.031 Uiso 1 1 calc R
C39 C 0.44816(11) 0.79626(10) 0.28535(9) 0.0292(3) Uani 1 1 d .
H39 H 0.3687 0.7825 0.2468 0.035 Uiso 1 1 calc R
C40 C 0.47540(11) 0.83662(10) 0.39086(9) 0.0281(3) Uani 1 1 d .
H40 H 0.4150 0.8506 0.4250 0.034 Uiso 1 1 calc R
C41 C 0.59093(11) 0.85607(9) 0.44522(9) 0.0257(3) Uani 1 1 d .
H41 H 0.6102 0.8830 0.5175 0.031 Uiso 1 1 calc R
C42 C 0.68006(10) 0.83685(9) 0.39557(8) 0.0227(2) Uani 1 1 d .
H42 H 0.7596 0.8519 0.4346 0.027 Uiso 1 1 calc R

loop_
_atom_site_aniso_label
_atom_site_aniso_U_11
_atom_site_aniso_U_22
_atom_site_aniso_U_33
_atom_site_aniso_U_23
_atom_site_aniso_U_13
_atom_site_aniso_U_12
Ti1 0.01462(10) 0.01670(9) 0.01732(9) 0.00678(7) 0.00460(7) 0.00477(7)
O1 0.0152(4) 0.0169(4) 0.0202(4) 0.0078(3) 0.0053(3) 0.0048(3)
O2 0.0165(4) 0.0204(4) 0.0167(3) 0.0068(3) 0.0052(3) 0.0059(3)
C1 0.0174(5) 0.0158(5) 0.0137(5) 0.0047(4) 0.0042(4) 0.0042(4)
C2 0.0166(5) 0.0175(5) 0.0140(5) 0.0040(4) 0.0035(4) 0.0032(4)
C3 0.0183(6) 0.0197(5) 0.0228(5) 0.0071(4) 0.0054(5) 0.0012(4)
C4 0.0243(6) 0.0202(5) 0.0257(6) 0.0098(5) 0.0061(5) 0.0056(5)
C5 0.0227(6) 0.0226(6) 0.0235(6) 0.0100(4) 0.0062(5) 0.0103(5)
C6 0.0168(5) 0.0185(5) 0.0154(5) 0.0059(4) 0.0044(4) 0.0054(4)
C7 0.0163(5) 0.0165(5) 0.0175(5) 0.0046(4) 0.0048(4) 0.0070(4)
C8 0.0198(6) 0.0269(6) 0.0173(5) 0.0090(4) 0.0051(4) 0.0104(5)
C9 0.0156(5) 0.0305(6) 0.0195(5) 0.0077(5) 0.0015(4) 0.0090(5)
C10 0.0126(5) 0.0244(6) 0.0208(5) 0.0059(4) 0.0048(4) 0.0053(4)
C11 0.0174(5) 0.0175(5) 0.0152(5) 0.0033(4) 0.0048(4) 0.0063(4)
C12 0.0161(5) 0.0172(5) 0.0144(5) 0.0022(4) 0.0028(4) 0.0015(4)
C13 0.0176(5) 0.0217(5) 0.0179(5) 0.0013(4) 0.0037(4) 0.0036(4)
C14 0.0220(6) 0.0256(6) 0.0159(5) -0.0003(4) 0.0069(5) 0.0003(5)
C15 0.0267(6) 0.0216(6) 0.0143(5) 0.0032(4) 0.0052(5) -0.0010(5)
C16 0.0231(6) 0.0154(5) 0.0137(5) 0.0016(4) 0.0025(4) 0.0008(4)
C17 0.0166(5) 0.0168(5) 0.0142(5) 0.0016(4) 0.0031(4) 0.0016(4)
C18 0.0150(5) 0.0174(5) 0.0158(5) 0.0038(4) 0.0022(4) 0.0066(4)
C19 0.0144(5) 0.0203(5) 0.0188(5) 0.0063(4) 0.0054(4) 0.0040(4)
C20 0.0193(6) 0.0227(6) 0.0234(5) 0.0064(4) 0.0078(5) 0.0067(5)
C21 0.0172(6) 0.0273(6) 0.0275(6) 0.0063(5) 0.0064(5) 0.0039(5)
C22 0.0167(6) 0.0297(6) 0.0225(5) 0.0091(5) 0.0036(5) 0.0079(5)
C23 0.0340(8) 0.0225(6) 0.0483(8) 0.0177(6) 0.0118(6) 0.0066(6)
C24 0.0282(7) 0.0488(8) 0.0229(6) 0.0074(6) 0.0126(5) 0.0075(6)
C25 0.0297(6) 0.0188(5) 0.0165(5) 0.0061(4) 0.0041(5) 0.0051(5)
C26 0.0334(7) 0.0199(6) 0.0237(6) 0.0080(5) 0.0089(5) 0.0068(5)
C27 0.0293(7) 0.0268(6) 0.0251(6) 0.0082(5) -0.0037(5) 0.0084(5)
C28 0.0534(9) 0.0284(7) 0.0200(6) 0.0113(5) 0.0079(6) 0.0144(6)
C29 0.0201(6) 0.0226(6) 0.0190(5) 0.0050(4) 0.0038(5) 0.0065(5)
C30 0.0199(6) 0.0205(5) 0.0148(5) 0.0019(4) -0.0009(4) 0.0041(4)
C31 0.0179(6) 0.0229(6) 0.0255(6) 0.0029(5) 0.0005(5) 0.0054(5)
C32 0.0183(6) 0.0294(6) 0.0302(6) 0.0072(5) 0.0036(5) 0.0020(5)
C33 0.0264(7) 0.0254(6) 0.0275(6) 0.0095(5) 0.0005(5) -0.0003(5)
C34 0.0330(7) 0.0200(6) 0.0269(6) 0.0053(5) 0.0009(5) 0.0076(5)
C35 0.0250(6) 0.0244(6) 0.0223(6) 0.0035(5) 0.0050(5) 0.0081(5)
C36 0.0223(6) 0.0223(6) 0.0216(5) 0.0078(4) 0.0074(5) 0.0057(5)
C37 0.0207(6) 0.0179(5) 0.0265(6) 0.0067(4) 0.0044(5) 0.0051(4)
C38 0.0237(6) 0.0268(6) 0.0239(6) 0.0042(5) 0.0015(5) 0.0063(5)
C39 0.0192(6) 0.0289(7) 0.0343(7) 0.0030(5) -0.0003(5) 0.0046(5)
C40 0.0225(6) 0.0279(6) 0.0341(7) 0.0048(5) 0.0090(5) 0.0066(5)
C41 0.0275(7) 0.0232(6) 0.0248(6) 0.0030(5) 0.0053(5) 0.0061(5)
C42 0.0203(6) 0.0196(5) 0.0259(6) 0.0048(4) 0.0022(5) 0.0030(5)

loop_
_atom_type_symbol
_atom_type_description
_atom_type_scat_dispersion_real
_atom_type_scat_dispersion_imag
_atom_type_scat_source
C C 0.0033 0.0016 'International Tables Vol C Tables 4.2.6.8 and 6.1.1.4'
H H 0.0000 0.0000 'International Tables Vol C Tables 4.2.6.8 and 6.1.1.4'
O O 0.0106 0.0060 'International Tables Vol C Tables 4.2.6.8 and 6.1.1.4'
Ti Ti 0.2776 0.4457 'International Tables Vol C Tables 4.2.6.8 and 6.1.1.4'

loop_
_geom_angle_atom_site_label_1
_geom_angle_atom_site_label_2
_geom_angle_atom_site_label_3
_geom_angle
_geom_angle_publ_flag
O2 Ti1 O1 129.27(3) yes
O2 Ti1 C36 101.07(4) yes
O1 Ti1 C36 108.89(4) yes
O2 Ti1 C29 104.77(4) yes
O1 Ti1 C29 108.04(4) yes
C36 Ti1 C29 101.46(4) yes
C1 O1 Ti1 155.84(6) ?
C17 O2 Ti1 156.28(7) ?
O1 C1 C6 118.10(9) ?
O1 C1 C2 120.60(9) ?
C6 C1 C2 121.25(9) ?
C3 C2 C1 116.14(9) ?
C3 C2 C19 121.16(9) ?
C1 C2 C19 122.68(9) ?
C4 C3 C2 124.33(10) ?
C5 C4 C3 117.50(10) ?
C5 C4 C23 120.76(10) ?
C3 C4 C23 121.74(10) ?
C4 C5 C6 121.50(10) ?
C5 C6 C1 119.27(9) ?
C5 C6 C7 119.84(9) ?
C1 C6 C7 120.88(9) ?
C8 C7 C18 118.59(10) ?
C8 C7 C6 122.35(9) ?
C18 C7 C6 119.06(9) ?
C7 C8 C9 120.15(10) ?
C10 C9 C8 120.44(10) ?
C9 C10 C11 120.52(10) ?
C18 C11 C10 118.12(9) ?
C18 C11 C12 119.62(9) ?
C10 C11 C12 122.26(9) ?
C13 C12 C17 119.00(9) ?
C13 C12 C11 120.09(10) ?
C17 C12 C11 120.90(9) ?
C14 C13 C12 121.15(10) ?
C13 C14 C15 118.47(10) ?
C13 C14 C24 120.55(11) ?
C15 C14 C24 120.97(10) ?
C14 C15 C16 123.39(10) ?
C15 C16 C17 116.58(10) ?
C15 C16 C25 121.35(9) ?
C17 C16 C25 122.02(9) ?
O2 C17 C12 118.36(9) ?
O2 C17 C16 120.20(9) ?
C12 C17 C16 121.38(9) ?
C11 C18 C7 122.11(10) ?
C2 C19 C20 109.42(9) ?
C2 C19 C21 112.03(9) ?
C20 C19 C21 107.47(8) ?
C2 C19 C22 110.80(8) ?
C20 C19 C22 110.21(9) ?
C21 C19 C22 106.83(9) ?
C27 C25 C16 110.96(9) ?
C27 C25 C26 111.22(10) ?
C16 C25 C26 109.02(9) ?
C27 C25 C28 106.31(9) ?
C16 C25 C28 111.56(9) ?
C26 C25 C28 107.72(9) ?
C30 C29 Ti1 110.53(7) ?
C31 C30 C35 117.09(10) ?
C31 C30 C29 121.13(10) ?
C35 C30 C29 121.73(10) ?
C32 C31 C30 121.89(11) ?
C31 C32 C33 120.20(11) ?
C34 C33 C32 119.25(11) ?
C33 C34 C35 120.75(11) ?
C34 C35 C30 120.82(11) ?
C37 C36 Ti1 125.80(7) ?
C42 C37 C38 116.82(10) ?
C42 C37 C36 122.47(10) ?
C38 C37 C36 120.71(10) ?
C39 C38 C37 121.90(11) ?
C40 C39 C38 120.21(12) ?
C41 C40 C39 119.02(11) ?
C40 C41 C42 120.79(11) ?
C41 C42 C37 121.26(11) ?

loop_
_geom_bond_atom_site_label_1
_geom_bond_atom_site_label_2
_geom_bond_distance
_geom_bond_publ_flag
Ti1 O2 1.8052(7) yes
Ti1 O1 1.8117(7) yes
Ti1 C36 2.0949(11) yes
Ti1 C29 2.1015(11) yes
O1 C1 1.3731(11) ?
O2 C17 1.3704(11) ?
C1 C6 1.4045(14) ?
C1 C2 1.4111(14) ?
C2 C3 1.3984(14) ?
C2 C19 1.5352(15) ?
C3 C4 1.3865(15) ?
C4 C5 1.3884(15) ?
C4 C23 1.5152(15) ?
C5 C6 1.3921(14) ?
C6 C7 1.4818(14) ?
C7 C8 1.3888(15) ?
C7 C18 1.3960(13) ?
C8 C9 1.3892(14) ?
C9 C10 1.3875(14) ?
C10 C11 1.3954(15) ?
C11 C18 1.3890(14) ?
C11 C12 1.4817(13) ?
C12 C13 1.3987(14) ?
C12 C17 1.4034(15) ?
C13 C14 1.3793(14) ?
C14 C15 1.3913(16) ?
C14 C24 1.5165(15) ?
C15 C16 1.3943(15) ?
C16 C17 1.4110(14) ?
C16 C25 1.5351(15) ?
C19 C20 1.5340(14) ?
C19 C21 1.5364(14) ?
C19 C22 1.5412(14) ?
C25 C27 1.5346(15) ?
C25 C26 1.5376(15) ?
C25 C28 1.5424(14) ?
C29 C30 1.4911(14) ?
C30 C31 1.3946(15) ?
C30 C35 1.4078(15) ?
C31 C32 1.3819(15) ?
C32 C33 1.3773(17) ?
C33 C34 1.3881(16) ?
C34 C35 1.3803(15) ?
C36 C37 1.4908(14) ?
C37 C42 1.3994(15) ?
C37 C38 1.3955(15) ?
C38 C39 1.3865(16) ?
C39 C40 1.3879(17) ?
C40 C41 1.3739(17) ?
C41 C42 1.3926(15) ?

loop_
_platon_squeeze_void_nr
_platon_squeeze_void_average_x
_platon_squeeze_void_average_y
_platon_squeeze_void_average_z
_platon_squeeze_void_volume
_platon_squeeze_void_count_electrons
_platon_squeeze_void_content
1 0.500 1.000 1.000 240 38 ' '
2 0.220 0.301 0.440 13 1 ' '
3 0.779 0.698 0.560 13 1 ' '
